data_2228784
loop_
_publ_author_name
'Yuan, Mao-Sen'
'Fang, Qi'

_publ_section_title
;
 (<i>E</i>)-1,1'-Dibutyl-3,3'-biindolinylidene-2,2'-dione
;
_journal_coeditor_code JH2237
_journal_issue 1
_journal_name_full 'Acta Crystallographica Section E'
_journal_page_first o52
_journal_paper_doi 10.1107/S160053681005066X
_journal_volume 67
_journal_year 2011
_chemical_formula_iupac 'C24 H26 N2 O2'
_chemical_formula_moiety 'C24 H26 N2 O2'
_chemical_formula_sum 'C24 H26 N2 O2'
_chemical_formula_weight 374.47
_chemical_name_common 1,1'-Dibutyl-isoindigo
_chemical_name_systematic
;
(<i>E</i>)-1,1'-Dibutyl-3,3'-biindolinylidene-2,2'-dione
;
_space_group_IT_number 4
_symmetry_cell_setting monoclinic
_symmetry_space_group_name_Hall 'P 2yb'
_symmetry_space_group_name_H-M 'P 1 21 1'
_atom_sites_solution_hydrogens geom
_atom_sites_solution_primary direct
_atom_sites_solution_secondary difmap
_audit_creation_method SHELXL-97
_cell_angle_alpha 90.00
_cell_angle_beta 110.7820(10)
_cell_angle_gamma 90.00
_cell_formula_units_Z 2
_cell_length_a 8.9224(3)
_cell_length_b 11.9605(5)
_cell_length_c 9.6827(4)
_cell_measurement_reflns_used 3669
_cell_measurement_temperature 120(2)
_cell_measurement_theta_max 29.98
_cell_measurement_theta_min 2.67
_cell_volume 966.07(7)
_computing_cell_refinement 'SAINT (Bruker, 2001)'
_computing_data_collection 'SMART (Bruker, 2001)'
_computing_data_reduction 'SAINT (Bruker, 2001)'
_computing_molecular_graphics 'SHELXTL (Sheldrick, 2008)'
_computing_publication_material 'SHELXTL (Sheldrick, 2008)'
_computing_structure_refinement 'SHELXTL (Sheldrick, 2008)'
_computing_structure_solution 'SHELXTL (Sheldrick, 2008)'
_diffrn_ambient_temperature 120(2)
_diffrn_detector_area_resol_mean \w
_diffrn_measured_fraction_theta_full 0.996
_diffrn_measured_fraction_theta_max 0.996
_diffrn_measurement_device_type 'Bruker SMART 6K CCD area-detector'
_diffrn_measurement_method '\f and \w'
_diffrn_radiation_monochromator graphite
_diffrn_radiation_source 'fine-focus sealed tube'
_diffrn_radiation_type MoK\a
_diffrn_radiation_wavelength 0.71073
_diffrn_reflns_av_R_equivalents 0.0411
_diffrn_reflns_av_sigmaI/netI 0.0327
_diffrn_reflns_limit_h_max 12
_diffrn_reflns_limit_h_min -12
_diffrn_reflns_limit_k_max 16
_diffrn_reflns_limit_k_min -16
_diffrn_reflns_limit_l_max 13
_diffrn_reflns_limit_l_min -13
_diffrn_reflns_number 13014
_diffrn_reflns_theta_full 29.99
_diffrn_reflns_theta_max 29.99
_diffrn_reflns_theta_min 2.25
_diffrn_standards_number 0
_exptl_absorpt_coefficient_mu 0.082
_exptl_absorpt_correction_T_max 0.9927
_exptl_absorpt_correction_T_min 0.9839
_exptl_absorpt_correction_type multi-scan
_exptl_absorpt_process_details '(SADABS; Bruker, 2006)'
_exptl_crystal_colour purple
_exptl_crystal_density_diffrn 1.287
_exptl_crystal_density_method 'not measured'
_exptl_crystal_description plank
_exptl_crystal_F_000 400
_exptl_crystal_size_max 0.20
_exptl_crystal_size_mid 0.11
_exptl_crystal_size_min 0.09
_refine_diff_density_max 0.378
_refine_diff_density_min -0.224
_refine_ls_abs_structure_details "undeterminable, all \Df'' set to 0, Friedels merged"
_refine_ls_extinction_method none
_refine_ls_goodness_of_fit_ref 1.038
_refine_ls_hydrogen_treatment constr
_refine_ls_matrix_type full
_refine_ls_number_parameters 257
_refine_ls_number_reflns 2926
_refine_ls_number_restraints 1
_refine_ls_restrained_S_all 1.038
_refine_ls_R_factor_all 0.0563
_refine_ls_R_factor_gt 0.0436
_refine_ls_shift/su_max 0.003
_refine_ls_shift/su_mean 0.000
_refine_ls_structure_factor_coef Fsqd
_refine_ls_weighting_details 'calc w=1/[\s^2^(Fo^2^)+(0.0708P)^2^+0.1553P] where P=(Fo^2^+2Fc^2^)/3'
_refine_ls_weighting_scheme calc
_refine_ls_wR_factor_gt 0.1104
_refine_ls_wR_factor_ref 0.1205
_reflns_number_gt 2477
_reflns_number_total 2926
_reflns_threshold_expression I>2\s(I)
_cod_data_source_file jh2237.cif
_cod_data_source_block I
_cod_original_sg_symbol_H-M 'P 21'
_cod_database_code 2228784
_cod_database_fobs_code 2228784

loop_
_symmetry_equiv_pos_as_xyz
'x, y, z'
'-x, y+1/2, -z'

loop_
_atom_site_type_symbol
_atom_site_label
_atom_site_fract_x
_atom_site_fract_y
_atom_site_fract_z
_atom_site_U_iso_or_equiv
_atom_site_adp_type
_atom_site_calc_flag
_atom_site_refinement_flags
_atom_site_occupancy
_atom_site_disorder_assembly
_atom_site_disorder_group
O O1 0.5183(2) 0.40482(16) 0.3409(2) 0.0316(4) Uani d . 1 . .
O O2 0.9572(2) 0.57182(16) 0.1333(2) 0.0298(4) Uani d . 1 . .
N N1 0.7459(2) 0.30308(16) 0.4455(2) 0.0223(4) Uani d . 1 . .
N N2 0.7454(2) 0.69090(16) 0.0617(2) 0.0212(4) Uani d . 1 . .
C C1 0.6589(3) 0.3867(2) 0.3584(2) 0.0219(4) Uani d . 1 . .
C C2 0.7669(2) 0.44723(18) 0.2919(2) 0.0192(4) Uani d . 1 . .
C C3 0.9220(2) 0.38775(19) 0.3518(2) 0.0195(4) Uani d . 1 . .
C C4 1.0726(3) 0.3982(2) 0.3403(3) 0.0227(4) Uani d . 1 . .
H H4 1.0912 0.4548 0.2795 0.027 Uiso calc R 1 . .
C C5 1.1959(3) 0.3257(2) 0.4182(3) 0.0266(5) Uani d . 1 . .
H H5 1.2985 0.3338 0.4103 0.032 Uiso calc R 1 . .
C C6 1.1715(3) 0.2420(2) 0.5069(3) 0.0265(5) Uani d . 1 . .
H H6A 1.2570 0.1932 0.5587 0.032 Uiso calc R 1 . .
C C7 1.0227(3) 0.2291(2) 0.5203(3) 0.0257(5) Uani d . 1 . .
H H7 1.0049 0.1719 0.5809 0.031 Uiso calc R 1 . .
C C8 0.9016(3) 0.30130(19) 0.4437(2) 0.0210(4) Uani d . 1 . .
C C9 0.6854(3) 0.2281(2) 0.5331(2) 0.0259(5) Uani d . 1 . .
H H9A 0.5909 0.2631 0.5466 0.031 Uiso calc R 1 . .
H H9B 0.7690 0.2188 0.6321 0.031 Uiso calc R 1 . .
C C10 0.6377(3) 0.1131(2) 0.4634(3) 0.0289(5) Uani d . 1 . .
H H10A 0.7291 0.0810 0.4414 0.035 Uiso calc R 1 . .
H H10B 0.6157 0.0633 0.5356 0.035 Uiso calc R 1 . .
C C11 0.4915(3) 0.1152(2) 0.3223(3) 0.0330(5) Uani d . 1 . .
H H11A 0.4000 0.1472 0.3440 0.040 Uiso calc R 1 . .
H H11B 0.5135 0.1646 0.2496 0.040 Uiso calc R 1 . .
C C12 0.4457(4) 0.0003(2) 0.2548(3) 0.0424(7) Uani d . 1 . .
H H12A 0.3545 0.0068 0.1617 0.049(6) Uiso d R 1 . .
H H12B 0.4161 -0.0474 0.3233 0.049(6) Uiso d R 1 . .
H H12C 0.5370 -0.0328 0.2358 0.049(6) Uiso d R 1 . .
C C21 0.8248(2) 0.59781(19) 0.1318(2) 0.0205(4) Uani d . 1 . .
C C22 0.7168(2) 0.53754(18) 0.1994(2) 0.0193(4) Uani d . 1 . .
C C23 0.5658(2) 0.60189(19) 0.1468(2) 0.0186(4) Uani d . 1 . .
C C24 0.4134(2) 0.5911(2) 0.1555(2) 0.0230(4) Uani d . 1 . .
H H24 0.3907 0.5296 0.2070 0.028 Uiso calc R 1 . .
C C25 0.2947(3) 0.6699(2) 0.0894(3) 0.0243(5) Uani d . 1 . .
H H25 0.1908 0.6605 0.0940 0.029 Uiso calc R 1 . .
C C26 0.3261(3) 0.7618(2) 0.0169(2) 0.0253(5) Uani d . 1 . .
H H26 0.2445 0.8158 -0.0254 0.030 Uiso calc R 1 . .
C C27 0.4764(3) 0.7760(2) 0.0054(3) 0.0245(5) Uani d . 1 . .
H H27 0.4993 0.8391 -0.0432 0.029 Uiso calc R 1 . .
C C28 0.5909(2) 0.69476(18) 0.0674(2) 0.0199(4) Uani d . 1 . .
C C29 0.8118(3) 0.7658(2) -0.0215(2) 0.0240(4) Uani d . 1 . .
H H29A 0.7229 0.8062 -0.0964 0.029 Uiso calc R 1 . .
H H29B 0.8676 0.7207 -0.0742 0.029 Uiso calc R 1 . .
C C30 0.9289(3) 0.8506(2) 0.0767(3) 0.0287(5) Uani d . 1 . .
H H30A 1.0197 0.8098 0.1487 0.034 Uiso calc R 1 . .
H H30B 0.9724 0.8966 0.0146 0.034 Uiso calc R 1 . .
C C31 0.8570(3) 0.9279(2) 0.1606(3) 0.0321(5) Uani d . 1 . .
H H31A 0.8193 0.8831 0.2279 0.039 Uiso calc R 1 . .
H H31B 0.7631 0.9667 0.0898 0.039 Uiso calc R 1 . .
C C32 0.9782(4) 1.0145(3) 0.2504(3) 0.0479(8) Uani d . 1 . .
H H32A 1.0220 1.0551 0.1853 0.054(6) Uiso d R 1 . .
H H32B 0.9249 1.0674 0.2953 0.054(6) Uiso d R 1 . .
H H32C 1.0654 0.9769 0.3283 0.054(6) Uiso d R 1 . .

loop_
_atom_site_aniso_label
_atom_site_aniso_U_11
_atom_site_aniso_U_22
_atom_site_aniso_U_33
_atom_site_aniso_U_12
_atom_site_aniso_U_13
_atom_site_aniso_U_23
O1 0.0265(8) 0.0276(9) 0.0468(11) 0.0064(7) 0.0204(8) 0.0120(8)
O2 0.0262(8) 0.0267(9) 0.0415(9) 0.0058(7) 0.0183(7) 0.0102(7)
N1 0.0218(8) 0.0200(9) 0.0262(9) -0.0022(7) 0.0100(7) 0.0037(7)
N2 0.0202(8) 0.0200(9) 0.0245(9) 0.0009(7) 0.0093(7) 0.0034(7)
C1 0.0236(10) 0.0197(10) 0.0245(10) -0.0014(9) 0.0112(8) -0.0011(8)
C2 0.0201(9) 0.0160(9) 0.0226(10) -0.0010(8) 0.0091(7) -0.0018(7)
C3 0.0207(9) 0.0173(10) 0.0195(9) -0.0012(8) 0.0060(7) -0.0011(8)
C4 0.0226(9) 0.0181(10) 0.0269(10) 0.0000(9) 0.0083(8) 0.0018(8)
C5 0.0216(10) 0.0267(12) 0.0308(12) -0.0002(9) 0.0084(9) 0.0022(10)
C6 0.0222(10) 0.0251(11) 0.0284(11) 0.0016(9) 0.0042(8) 0.0046(9)
C7 0.0252(11) 0.0226(11) 0.0263(11) -0.0017(9) 0.0054(9) 0.0036(9)
C8 0.0212(9) 0.0190(10) 0.0223(10) -0.0014(8) 0.0071(7) -0.0003(8)
C9 0.0282(11) 0.0263(11) 0.0243(10) -0.0022(10) 0.0107(9) 0.0059(9)
C10 0.0314(11) 0.0224(11) 0.0345(12) 0.0002(10) 0.0138(9) 0.0070(9)
C11 0.0379(13) 0.0232(11) 0.0337(12) -0.0016(10) 0.0077(10) 0.0016(10)
C12 0.0505(17) 0.0257(13) 0.0462(16) -0.0037(12) 0.0113(13) -0.0035(11)
C21 0.0221(9) 0.0174(10) 0.0228(10) -0.0009(8) 0.0091(8) 0.0011(8)
C22 0.0207(9) 0.0164(9) 0.0215(10) -0.0019(8) 0.0083(7) -0.0020(7)
C23 0.0180(8) 0.0163(9) 0.0200(9) 0.0012(8) 0.0051(7) -0.0016(7)
C24 0.0214(10) 0.0237(11) 0.0251(10) -0.0021(9) 0.0097(8) 0.0000(8)
C25 0.0208(10) 0.0249(12) 0.0276(11) -0.0008(9) 0.0091(8) -0.0003(9)
C26 0.0232(10) 0.0257(11) 0.0261(10) 0.0054(9) 0.0076(8) 0.0030(9)
C27 0.0232(10) 0.0225(11) 0.0274(10) 0.0025(9) 0.0083(8) 0.0047(9)
C28 0.0198(9) 0.0191(10) 0.0205(9) -0.0008(8) 0.0067(7) -0.0017(8)
C29 0.0255(10) 0.0215(10) 0.0269(11) -0.0010(9) 0.0117(9) 0.0048(9)
C30 0.0281(11) 0.0249(11) 0.0347(12) -0.0038(9) 0.0129(9) 0.0052(9)
C31 0.0365(12) 0.0227(11) 0.0361(13) -0.0028(10) 0.0114(10) 0.0009(9)
C32 0.064(2) 0.0330(15) 0.0429(16) -0.0158(15) 0.0146(14) -0.0077(12)

loop_
_atom_type_symbol
_atom_type_description
_atom_type_scat_dispersion_real
_atom_type_scat_dispersion_imag
_atom_type_scat_source
C C 0.0033 0.0000 'International Tables Vol C Tables 4.2.6.8 and 6.1.1.4'
H H 0.0000 0.0000 'International Tables Vol C Tables 4.2.6.8 and 6.1.1.4'
N N 0.0061 0.0000 'International Tables Vol C Tables 4.2.6.8 and 6.1.1.4'
O O 0.0106 0.0000 'International Tables Vol C Tables 4.2.6.8 and 6.1.1.4'

loop_
_geom_angle_atom_site_label_1
_geom_angle_atom_site_label_2
_geom_angle_atom_site_label_3
_geom_angle_site_symmetry_1
_geom_angle_site_symmetry_3
_geom_angle
_geom_angle_publ_flag
C1 N1 C8 . . 110.82(18) ?
C1 N1 C9 . . 124.27(18) ?
C8 N1 C9 . . 124.88(19) ?
C21 N2 C28 . . 110.65(17) ?
C21 N2 C29 . . 122.21(18) ?
C28 N2 C29 . . 126.74(18) ?
O1 C1 N1 . . 123.2(2) ?
O1 C1 C2 . . 129.1(2) ?
N1 C1 C2 . . 107.73(17) ?
C22 C2 C3 . . 132.62(18) ?
C22 C2 C1 . . 122.87(17) ?
C3 C2 C1 . . 104.50(18) ?
C4 C3 C8 . . 117.3(2) ?
C4 C3 C2 . . 136.1(2) ?
C8 C3 C2 . . 106.67(18) ?
C3 C4 C5 . . 120.0(2) ?
C3 C4 H4 . . 120.0 ?
C5 C4 H4 . . 120.0 ?
C6 C5 C4 . . 121.2(2) ?
C6 C5 H5 . . 119.4 ?
C4 C5 H5 . . 119.4 ?
C5 C6 C7 . . 120.3(2) ?
C5 C6 H6A . . 119.9 ?
C7 C6 H6A . . 119.9 ?
C8 C7 C6 . . 118.3(2) ?
C8 C7 H7 . . 120.9 ?
C6 C7 H7 . . 120.9 ?
C7 C8 N1 . . 126.7(2) ?
C7 C8 C3 . . 123.1(2) ?
N1 C8 C3 . . 110.28(19) ?
N1 C9 C10 . . 113.50(19) ?
N1 C9 H9A . . 108.9 ?
C10 C9 H9A . . 108.9 ?
N1 C9 H9B . . 108.9 ?
C10 C9 H9B . . 108.9 ?
H9A C9 H9B . . 107.7 ?
C11 C10 C9 . . 113.5(2) ?
C11 C10 H10A . . 108.9 ?
C9 C10 H10A . . 108.9 ?
C11 C10 H10B . . 108.9 ?
C9 C10 H10B . . 108.9 ?
H10A C10 H10B . . 107.7 ?
C12 C11 C10 . . 112.8(2) ?
C12 C11 H11A . . 109.0 ?
C10 C11 H11A . . 109.0 ?
C12 C11 H11B . . 109.0 ?
C10 C11 H11B . . 109.0 ?
H11A C11 H11B . . 107.8 ?
C11 C12 H12A . . 109.5 ?
C11 C12 H12B . . 109.5 ?
H12A C12 H12B . . 109.5 ?
C11 C12 H12C . . 109.4 ?
H12A C12 H12C . . 109.5 ?
H12B C12 H12C . . 109.5 ?
O2 C21 N2 . . 123.0(2) ?
O2 C21 C22 . . 129.3(2) ?
N2 C21 C22 . . 107.66(17) ?
C2 C22 C23 . . 132.94(19) ?
C2 C22 C21 . . 122.89(18) ?
C23 C22 C21 . . 104.12(18) ?
C24 C23 C28 . . 116.8(2) ?
C24 C23 C22 . . 136.0(2) ?
C28 C23 C22 . . 107.22(18) ?
C25 C24 C23 . . 120.5(2) ?
C25 C24 H24 . . 119.7 ?
C23 C24 H24 . . 119.7 ?
C26 C25 C24 . . 120.8(2) ?
C26 C25 H25 . . 119.6 ?
C24 C25 H25 . . 119.6 ?
C25 C26 C27 . . 120.7(2) ?
C25 C26 H26 . . 119.7 ?
C27 C26 H26 . . 119.7 ?
C28 C27 C26 . . 117.6(2) ?
C28 C27 H27 . . 121.2 ?
C26 C27 H27 . . 121.2 ?
C27 C28 N2 . . 126.3(2) ?
C27 C28 C23 . . 123.57(19) ?
N2 C28 C23 . . 110.10(18) ?
N2 C29 C30 . . 112.71(18) ?
N2 C29 H29A . . 109.0 ?
C30 C29 H29A . . 109.0 ?
N2 C29 H29B . . 109.0 ?
C30 C29 H29B . . 109.0 ?
H29A C29 H29B . . 107.8 ?
C31 C30 C29 . . 114.5(2) ?
C31 C30 H30A . . 108.6 ?
C29 C30 H30A . . 108.6 ?
C31 C30 H30B . . 108.6 ?
C29 C30 H30B . . 108.6 ?
H30A C30 H30B . . 107.6 ?
C30 C31 C32 . . 111.7(2) ?
C30 C31 H31A . . 109.3 ?
C32 C31 H31A . . 109.3 ?
C30 C31 H31B . . 109.3 ?
C32 C31 H31B . . 109.3 ?
H31A C31 H31B . . 107.9 ?
C31 C32 H32A . . 109.5 ?
C31 C32 H32B . . 109.5 ?
H32A C32 H32B . . 109.5 ?
C31 C32 H32C . . 109.5 ?
H32A C32 H32C . . 109.5 ?
H32B C32 H32C . . 109.5 ?

loop_
_geom_bond_atom_site_label_1
_geom_bond_atom_site_label_2
_geom_bond_site_symmetry_2
_geom_bond_distance
_geom_bond_publ_flag
O1 C1 . 1.224(3) ?
O2 C21 . 1.217(3) ?
N1 C1 . 1.360(3) ?
N1 C8 . 1.396(3) ?
N1 C9 . 1.463(3) ?
N2 C21 . 1.364(3) ?
N2 C28 . 1.399(3) ?
N2 C29 . 1.464(3) ?
C1 C2 . 1.519(3) ?
C2 C22 . 1.373(3) ?
C2 C3 . 1.479(3) ?
C3 C4 . 1.393(3) ?
C3 C8 . 1.417(3) ?
C4 C5 . 1.394(3) ?
C4 H4 . 0.9500 ?
C5 C6 . 1.386(3) ?
C5 H5 . 0.9500 ?
C6 C7 . 1.388(3) ?
C6 H6A . 0.9500 ?
C7 C8 . 1.376(3) ?
C7 H7 . 0.9500 ?
C9 C10 . 1.525(3) ?
C9 H9A . 0.9900 ?
C9 H9B . 0.9900 ?
C10 C11 . 1.518(3) ?
C10 H10A . 0.9900 ?
C10 H10B . 0.9900 ?
C11 C12 . 1.513(4) ?
C11 H11A . 0.9900 ?
C11 H11B . 0.9900 ?
C12 H12A . 0.9801 ?
C12 H12B . 0.9801 ?
C12 H12C . 0.9801 ?
C21 C22 . 1.524(3) ?
C22 C23 . 1.477(3) ?
C23 C24 . 1.398(3) ?
C23 C28 . 1.413(3) ?
C24 C25 . 1.392(3) ?
C24 H24 . 0.9500 ?
C25 C26 . 1.386(3) ?
C25 H25 . 0.9500 ?
C26 C27 . 1.394(3) ?
C26 H26 . 0.9500 ?
C27 C28 . 1.383(3) ?
C27 H27 . 0.9500 ?
C29 C30 . 1.523(3) ?
C29 H29A . 0.9900 ?
C29 H29B . 0.9900 ?
C30 C31 . 1.514(4) ?
C30 H30A . 0.9900 ?
C30 H30B . 0.9900 ?
C31 C32 . 1.528(4) ?
C31 H31A . 0.9900 ?
C31 H31B . 0.9900 ?
C32 H32A . 0.9802 ?
C32 H32B . 0.9802 ?
C32 H32C . 0.9802 ?

loop_
_geom_hbond_atom_site_label_D
_geom_hbond_atom_site_label_H
_geom_hbond_atom_site_label_A
_geom_hbond_distance_DH
_geom_hbond_distance_HA
_geom_hbond_distance_DA
_geom_hbond_angle_DHA
_geom_hbond_publ_flag
C4 H4 O2 0.95 2.05 2.815(3) 137 y
C24 H24 O1 0.95 2.04 2.805(3) 136 y

loop_
_cod_related_entry_id
_cod_related_entry_database
_cod_related_entry_code
1 ChemSpider 21197139
